data_7006761
loop_
_publ_author_name
'Aaker\"oy, Christer B'
'Schultheiss, Nate'
'Desper, John'

_publ_section_title
;
 Directed supramolecular assembly of Cu(II)-based "paddlewheels" into
 infinite 1-D chains using structurally bifunctional ligands.
;
_journal_issue 13
_journal_name_full 'Dalton transactions (Cambridge, England : 2003)'
_journal_page_first 1627
_journal_page_last 1635
_journal_paper_doi 10.1039/b513765a
_journal_year 2006
_chemical_formula_moiety
;
(C10 H10 N4 O1)2 (C7 H4 O2 F)4 Cu2
;
_chemical_formula_sum 'C48 H36 Cu2 F4 N8 O10'
_chemical_formula_weight 1087.93
_chemical_name_common
;(2-amino-4-(3-pyridyl)-6-methoxypyridine)2, (2-
fluorobenzoate)4 Cu2
;
_chemical_name_systematic
;
[2-amino-4-(3-pyridyl)-6-methoxypyridine]2, [2-fluorobenzoate]4 Cu2
;
_space_group_IT_number 2
_symmetry_cell_setting triclinic
_symmetry_space_group_name_Hall '-P 1'
_symmetry_space_group_name_H-M 'P -1'
_atom_sites_solution_hydrogens geom
_atom_sites_solution_primary direct
_atom_sites_solution_secondary difmap
_audit_creation_method SHELXL-97
_cell_angle_alpha 64.853(5)
_cell_angle_beta 86.149(5)
_cell_angle_gamma 67.896(4)
_cell_formula_units_Z 1
_cell_length_a 10.1310(9)
_cell_length_b 10.5499(8)
_cell_length_c 12.2936(9)
_cell_measurement_reflns_used 3287
_cell_measurement_temperature 173(2)
_cell_measurement_theta_max 27.70
_cell_measurement_theta_min 2.30
_cell_volume 1095.24(16)
_computing_cell_refinement 'Bruker XSCANS'
_computing_data_collection 'Bruker XSCANS'
_computing_data_reduction 'Bruker SHELXTL'
_computing_molecular_graphics 'Bruker SHELXTL'
_computing_publication_material 'Bruker SHELXTL'
_computing_structure_refinement 'SHELXL-97 (Sheldrick, 1997)'
_computing_structure_solution 'SHELXS-97 (Sheldrick, 1990)'
_diffrn_ambient_temperature 173(2)
_diffrn_measured_fraction_theta_full 0.919
_diffrn_measured_fraction_theta_max 0.919
_diffrn_measurement_device_type 'Bruker P4'
_diffrn_measurement_method '\w scans'
_diffrn_radiation_monochromator graphite
_diffrn_radiation_source 'fine-focus sealed tube'
_diffrn_radiation_type MoK\a
_diffrn_radiation_wavelength 0.71073
_diffrn_reflns_av_R_equivalents 0.0785
_diffrn_reflns_av_sigmaI/netI 0.0850
_diffrn_reflns_limit_h_max 13
_diffrn_reflns_limit_h_min -13
_diffrn_reflns_limit_k_max 13
_diffrn_reflns_limit_k_min -13
_diffrn_reflns_limit_l_max 15
_diffrn_reflns_limit_l_min -16
_diffrn_reflns_number 7872
_diffrn_reflns_theta_full 27.85
_diffrn_reflns_theta_max 27.85
_diffrn_reflns_theta_min 2.18
_exptl_absorpt_coefficient_mu 1.061
_exptl_absorpt_correction_type none
_exptl_crystal_colour green
_exptl_crystal_density_diffrn 1.649
_exptl_crystal_density_method 'not measured'
_exptl_crystal_description prism
_exptl_crystal_F_000 554
_exptl_crystal_size_max 0.20
_exptl_crystal_size_mid 0.15
_exptl_crystal_size_min 0.10
_refine_diff_density_max 0.736
_refine_diff_density_min -0.759
_refine_diff_density_rms 0.135
_refine_ls_extinction_method none
_refine_ls_goodness_of_fit_ref 1.043
_refine_ls_hydrogen_treatment mixed
_refine_ls_matrix_type full
_refine_ls_number_parameters 335
_refine_ls_number_reflns 4793
_refine_ls_number_restraints 4
_refine_ls_restrained_S_all 1.045
_refine_ls_R_factor_all 0.0725
_refine_ls_R_factor_gt 0.0580
_refine_ls_shift/su_max 0.000
_refine_ls_shift/su_mean 0.000
_refine_ls_structure_factor_coef Fsqd
_refine_ls_weighting_details 'calc w=1/[\s^2^(Fo^2^)+(0.1000P)^2^+0.0000P] where P=(Fo^2^+2Fc^2^)/3'
_refine_ls_weighting_scheme calc
_refine_ls_wR_factor_gt 0.1523
_refine_ls_wR_factor_ref 0.1635
_reflns_number_gt 3808
_reflns_number_total 4793
_reflns_threshold_expression >2sigma(I)
_cod_data_source_file b513765a.txt
_cod_data_source_block 9
_cod_depositor_comments
;
The following automatic conversions were performed:
'_symmetry_cell_setting' value 'Triclinic' changed to 'triclinic'
according to '/home/saulius/struct/CIF-dictionaries/cif_core.dic'
dictionary named 'cif_core.dic' version 2.4.1 from 2010-06-29.

Automatic conversion script
Id: cif_fix_enum 1527 2010-12-29 10:47:43Z saulius 
;
_cod_original_cell_volume 1095.24(15)
_cod_original_sg_symbol_H-M P-1
_cod_database_code 7006761

loop_
_symmetry_equiv_pos_as_xyz
'x, y, z'
'-x, -y, -z'

loop_
_atom_site_label
_atom_site_type_symbol
_atom_site_fract_x
_atom_site_fract_y
_atom_site_fract_z
_atom_site_U_iso_or_equiv
_atom_site_adp_type
_atom_site_occupancy
_atom_site_symmetry_multiplicity
_atom_site_calc_flag
_atom_site_refinement_flags
_atom_site_disorder_assembly
_atom_site_disorder_group
Cu1 Cu 0.57241(4) 0.54519(5) 0.40872(3) 0.01658(15) Uani 1 1 d . . .
N11 N 0.6790(3) 0.6331(3) 0.2541(3) 0.0197(6) Uani 1 1 d . . .
C12 C 0.7045(4) 0.5758(4) 0.1741(3) 0.0204(7) Uani 1 1 d . . .
H12 H 0.6917 0.4840 0.1944 0.025 Uiso 1 1 calc R . .
C13 C 0.7490(4) 0.6428(4) 0.0619(3) 0.0240(8) Uani 1 1 d . . .
C14 C 0.7713(5) 0.7730(5) 0.0339(4) 0.0310(9) Uani 1 1 d . . .
H14 H 0.8022 0.8216 -0.0417 0.037 Uiso 1 1 calc R . .
C15 C 0.7478(5) 0.8328(5) 0.1177(4) 0.0351(9) Uani 1 1 d . . .
H15 H 0.7635 0.9224 0.1008 0.042 Uiso 1 1 calc R . .
C16 C 0.7014(4) 0.7601(5) 0.2259(4) 0.0289(8) Uani 1 1 d . . .
H16 H 0.6846 0.8018 0.2828 0.035 Uiso 1 1 calc R . .
N21 N 0.7923(3) 0.4406(4) -0.1761(3) 0.0242(7) Uani 1 1 d . . .
C22 C 0.7004(4) 0.4349(4) -0.0905(3) 0.0226(7) Uani 1 1 d . . .
N22 N 0.6166(4) 0.3592(4) -0.0823(3) 0.0293(7) Uani 1 1 d . . .
H22A H 0.5556 0.3519 -0.0277 0.035 Uiso 1 1 calc R . .
H22B H 0.6227 0.3168 -0.1315 0.035 Uiso 1 1 calc R . .
N23 N 0.6854(3) 0.4963(4) -0.0129(3) 0.0228(6) Uani 1 1 d . . .
C24 C 0.7692(4) 0.5738(4) -0.0237(3) 0.0224(7) Uani 1 1 d . . .
C25 C 0.8642(4) 0.5896(5) -0.1085(3) 0.0266(8) Uani 1 1 d . . .
H25 H 0.9223 0.6449 -0.1156 0.032 Uiso 1 1 calc R . .
C26 C 0.8704(4) 0.5193(5) -0.1842(3) 0.0264(8) Uani 1 1 d . . .
C27 C 0.9616(5) 0.4783(6) -0.3532(4) 0.0381(11) Uani 1 1 d . . .
H27A H 0.8641 0.5183 -0.3922 0.057 Uiso 1 1 calc R . .
H27B H 0.9971 0.3673 -0.3112 0.057 Uiso 1 1 calc R . .
H27C H 1.0245 0.5083 -0.4146 0.057 Uiso 1 1 calc R . .
O27 O 0.9601(3) 0.5377(4) -0.2680(3) 0.0332(7) Uani 1 1 d . . .
C31 C 0.4354(4) 0.2319(4) 0.3736(3) 0.0208(7) Uani 1 1 d D . .
C32A C 0.3457(4) 0.1533(5) 0.4227(4) 0.0296(9) Uani 0.786(7) 1 d PD A 1
F32 F 0.2737(4) 0.1641(4) 0.5133(3) 0.0408(10) Uani 0.786(7) 1 d PD A 1
C32B C 0.3457(4) 0.1533(5) 0.4227(4) 0.0296(9) Uani 0.214(7) 1 d P A 2
H32 H 0.2960 0.1642 0.4885 0.036 Uiso 0.214(7) 1 calc PR A 2
C33 C 0.3271(5) 0.0605(5) 0.3786(4) 0.0365(10) Uani 1 1 d D . .
H33 H 0.2645 0.0093 0.4135 0.044 Uiso 1 1 calc R A 1
C34 C 0.3983(5) 0.0417(5) 0.2848(4) 0.0372(11) Uani 1 1 d . A .
H34 H 0.3878 -0.0248 0.2559 0.045 Uiso 1 1 calc R . .
C35 C 0.4869(5) 0.1212(5) 0.2317(4) 0.0341(10) Uani 1 1 d D . .
H35 H 0.5357 0.1108 0.1653 0.041 Uiso 1 1 calc R A 1
C36A C 0.5027(4) 0.2147(4) 0.2766(3) 0.0245(8) Uani 0.786(7) 1 d PD A 1
H36 H 0.5621 0.2692 0.2395 0.029 Uiso 0.786(7) 1 calc PR A 1
C36B C 0.5027(4) 0.2147(4) 0.2766(3) 0.0245(8) Uani 0.214(7) 1 d P A 2
F36 F 0.5829(10) 0.2805(12) 0.2217(9) 0.026(3) Uiso 0.214(7) 1 d PD A 2
C37 C 0.4592(4) 0.3312(4) 0.4205(3) 0.0189(7) Uani 1 1 d . A .
O37 O 0.4067(3) 0.3315(3) 0.5167(2) 0.0241(6) Uani 1 1 d . . .
O38 O 0.5315(3) 0.4065(3) 0.3623(2) 0.0250(6) Uani 1 1 d . . .
C41 C 0.8651(4) 0.1497(4) 0.6858(3) 0.0243(8) Uani 1 1 d D . .
C42A C 0.8874(4) 0.0681(5) 0.8097(4) 0.0281(8) Uani 0.641(8) 1 d PD B 1
F42 F 0.7870(4) 0.0981(4) 0.8789(3) 0.0384(12) Uani 0.641(8) 1 d PD B 1
C42B C 0.8874(4) 0.0681(5) 0.8097(4) 0.0281(8) Uani 0.359(8) 1 d P B 2
H42 H 0.8147 0.0992 0.8565 0.034 Uiso 0.359(8) 1 calc PR B 2
C43 C 1.0110(5) -0.0569(5) 0.8685(4) 0.0383(10) Uani 1 1 d D . .
H43 H 1.0226 -0.1090 0.9542 0.046 Uiso 1 1 calc R B 1
C44 C 1.1166(5) -0.1059(6) 0.8041(4) 0.0449(12) Uani 1 1 d . B .
H44 H 1.2010 -0.1933 0.8445 0.054 Uiso 1 1 calc R . .
C45 C 1.1000(5) -0.0279(6) 0.6800(5) 0.0511(13) Uani 1 1 d D . .
H45 H 1.1730 -0.0607 0.6340 0.061 Uiso 1 1 calc R B 1
C46A C 0.9760(5) 0.0988(5) 0.6229(4) 0.0391(10) Uani 0.641(8) 1 d PD B 1
H46 H 0.9663 0.1531 0.5373 0.047 Uiso 0.641(8) 1 calc PR B 1
C46B C 0.9760(5) 0.0988(5) 0.6229(4) 0.0391(10) Uani 0.359(8) 1 d P B 2
F46 F 0.9600(10) 0.1450(11) 0.5061(8) 0.059(3) Uiso 0.359(8) 1 d PD B 2
C47 C 0.7310(4) 0.2839(4) 0.6199(3) 0.0200(7) Uani 1 1 d . A .
O47 O 0.6195(3) 0.2955(3) 0.6725(2) 0.0237(5) Uani 1 1 d . . .
O48 O 0.7398(3) 0.3734(3) 0.5153(2) 0.0265(6) Uani 1 1 d . . .

loop_
_atom_site_aniso_label
_atom_site_aniso_U_11
_atom_site_aniso_U_22
_atom_site_aniso_U_33
_atom_site_aniso_U_23
_atom_site_aniso_U_13
_atom_site_aniso_U_12
Cu1 0.0184(2) 0.0180(2) 0.0138(2) -0.00685(17) 0.00355(15) -0.00788(17)
N11 0.0189(14) 0.0211(15) 0.0180(14) -0.0084(12) 0.0040(11) -0.0070(12)
C12 0.0205(17) 0.0198(18) 0.0209(17) -0.0085(15) 0.0033(13) -0.0080(14)
C13 0.0214(17) 0.029(2) 0.0189(17) -0.0092(16) 0.0029(13) -0.0090(15)
C14 0.041(2) 0.035(2) 0.0206(18) -0.0123(18) 0.0131(16) -0.0208(19)
C15 0.046(3) 0.033(2) 0.035(2) -0.0152(19) 0.0149(19) -0.026(2)
C16 0.035(2) 0.033(2) 0.028(2) -0.0191(18) 0.0125(16) -0.0178(18)
N21 0.0212(15) 0.0278(17) 0.0232(16) -0.0140(14) 0.0034(12) -0.0059(13)
C22 0.0211(17) 0.0232(19) 0.0178(17) -0.0065(15) 0.0014(13) -0.0052(15)
N22 0.0338(18) 0.0356(19) 0.0257(17) -0.0151(15) 0.0065(14) -0.0192(16)
N23 0.0247(15) 0.0244(17) 0.0173(14) -0.0073(13) 0.0035(12) -0.0095(13)
C24 0.0188(16) 0.0261(19) 0.0179(17) -0.0072(15) 0.0012(13) -0.0065(15)
C25 0.0244(18) 0.033(2) 0.0238(19) -0.0122(17) 0.0061(14) -0.0133(17)
C26 0.0184(17) 0.037(2) 0.0215(18) -0.0114(17) 0.0043(14) -0.0098(16)
C27 0.032(2) 0.062(3) 0.033(2) -0.034(2) 0.0109(17) -0.016(2)
O27 0.0283(15) 0.052(2) 0.0273(15) -0.0239(15) 0.0122(11) -0.0179(14)
C31 0.0255(18) 0.0159(17) 0.0188(17) -0.0050(14) -0.0009(13) -0.0081(14)
C32A 0.036(2) 0.031(2) 0.0232(19) -0.0083(17) -0.0002(16) -0.0180(18)
F32 0.058(2) 0.052(2) 0.0344(18) -0.0223(17) 0.0198(15) -0.0410(19)
C32B 0.036(2) 0.031(2) 0.0232(19) -0.0083(17) -0.0002(16) -0.0180(18)
C33 0.048(3) 0.030(2) 0.035(2) -0.0088(19) -0.0039(19) -0.024(2)
C34 0.052(3) 0.023(2) 0.040(2) -0.0167(19) -0.012(2) -0.0115(19)
C35 0.039(2) 0.031(2) 0.034(2) -0.022(2) -0.0018(18) -0.0068(19)
C36A 0.0239(18) 0.0186(18) 0.0268(19) -0.0105(16) -0.0009(15) -0.0023(15)
C36B 0.0239(18) 0.0186(18) 0.0268(19) -0.0105(16) -0.0009(15) -0.0023(15)
C37 0.0190(16) 0.0149(16) 0.0192(16) -0.0062(14) -0.0022(13) -0.0037(13)
O37 0.0328(14) 0.0278(14) 0.0210(13) -0.0131(11) 0.0081(10) -0.0191(12)
O38 0.0340(14) 0.0268(14) 0.0245(13) -0.0150(12) 0.0097(11) -0.0188(12)
C41 0.0237(18) 0.0248(19) 0.0261(19) -0.0113(16) 0.0032(14) -0.0107(16)
C42A 0.0255(19) 0.031(2) 0.0255(19) -0.0098(17) 0.0039(15) -0.0112(17)
F42 0.048(3) 0.030(2) 0.022(2) -0.0077(17) 0.0064(16) -0.0032(18)
C42B 0.0255(19) 0.031(2) 0.0255(19) -0.0098(17) 0.0039(15) -0.0112(17)
C43 0.034(2) 0.040(3) 0.028(2) -0.0002(19) 0.0010(17) -0.017(2)
C44 0.024(2) 0.035(3) 0.045(3) 0.003(2) -0.0034(19) -0.0019(19)
C45 0.032(2) 0.050(3) 0.039(3) -0.009(2) 0.007(2) 0.004(2)
C46A 0.033(2) 0.039(3) 0.026(2) -0.0074(19) 0.0050(17) -0.003(2)
C46B 0.033(2) 0.039(3) 0.026(2) -0.0074(19) 0.0050(17) -0.003(2)
C47 0.0199(16) 0.0190(17) 0.0219(17) -0.0102(15) 0.0001(13) -0.0062(14)
O47 0.0185(12) 0.0254(14) 0.0211(13) -0.0057(11) 0.0021(10) -0.0072(11)
O48 0.0233(13) 0.0238(14) 0.0200(13) -0.0028(11) 0.0027(10) -0.0039(11)

loop_
_atom_type_symbol
_atom_type_description
_atom_type_scat_dispersion_real
_atom_type_scat_dispersion_imag
_atom_type_scat_source
C C 0.0033 0.0016 'International Tables Vol C Tables 4.2.6.8 and 6.1.1.4'
H H 0.0000 0.0000 'International Tables Vol C Tables 4.2.6.8 and 6.1.1.4'
N N 0.0061 0.0033 'International Tables Vol C Tables 4.2.6.8 and 6.1.1.4'
O O 0.0106 0.0060 'International Tables Vol C Tables 4.2.6.8 and 6.1.1.4'
F F 0.0171 0.0103 'International Tables Vol C Tables 4.2.6.8 and 6.1.1.4'
Cu Cu 0.3201 1.2651 'International Tables Vol C Tables 4.2.6.8 and 6.1.1.4'

loop_
_geom_angle_atom_site_label_1
_geom_angle_atom_site_label_2
_geom_angle_atom_site_label_3
_geom_angle
_geom_angle_site_symmetry_1
_geom_angle_site_symmetry_3
_geom_angle_publ_flag
O37 Cu1 O38 168.45(10) 2_666 . ?
O37 Cu1 O48 89.56(11) 2_666 . ?
O38 Cu1 O48 88.92(11) . . ?
O37 Cu1 O47 89.84(11) 2_666 2_666 ?
O38 Cu1 O47 89.39(11) . 2_666 ?
O48 Cu1 O47 168.57(10) . 2_666 ?
O37 Cu1 N11 94.85(11) 2_666 . ?
O38 Cu1 N11 96.70(11) . . ?
O48 Cu1 N11 98.53(11) . . ?
O47 Cu1 N11 92.89(11) 2_666 . ?
O37 Cu1 Cu1 84.14(8) 2_666 2_666 ?
O38 Cu1 Cu1 84.32(8) . 2_666 ?
O48 Cu1 Cu1 85.10(8) . 2_666 ?
O47 Cu1 Cu1 83.49(8) 2_666 2_666 ?
N11 Cu1 Cu1 176.24(8) . 2_666 ?
C12 N11 C16 117.7(3) . . ?
C12 N11 Cu1 120.1(2) . . ?
C16 N11 Cu1 121.4(2) . . ?
N11 C12 C13 123.5(3) . . ?
N11 C12 H12 118.2 . . ?
C13 C12 H12 118.2 . . ?
C14 C13 C12 118.3(3) . . ?
C14 C13 C24 122.1(3) . . ?
C12 C13 C24 119.7(3) . . ?
C13 C14 C15 118.9(4) . . ?
C13 C14 H14 120.5 . . ?
C15 C14 H14 120.5 . . ?
C16 C15 C14 118.8(4) . . ?
C16 C15 H15 120.6 . . ?
C14 C15 H15 120.6 . . ?
N11 C16 C15 122.7(3) . . ?
N11 C16 H16 118.6 . . ?
C15 C16 H16 118.6 . . ?
C26 N21 C22 115.4(3) . . ?
N23 C22 N22 116.7(3) . . ?
N23 C22 N21 126.5(3) . . ?
N22 C22 N21 116.8(3) . . ?
C22 N22 H22A 120.0 . . ?
C22 N22 H22B 120.0 . . ?
H22A N22 H22B 120.0 . . ?
C22 N23 C24 115.8(3) . . ?
N23 C24 C25 122.8(3) . . ?
N23 C24 C13 114.8(3) . . ?
C25 C24 C13 122.4(3) . . ?
C24 C25 C26 115.9(3) . . ?
C24 C25 H25 122.0 . . ?
C26 C25 H25 122.0 . . ?
N21 C26 O27 120.6(3) . . ?
N21 C26 C25 123.6(3) . . ?
O27 C26 C25 115.8(3) . . ?
O27 C27 H27A 109.5 . . ?
O27 C27 H27B 109.5 . . ?
H27A C27 H27B 109.5 . . ?
O27 C27 H27C 109.5 . . ?
H27A C27 H27C 109.5 . . ?
H27B C27 H27C 109.5 . . ?
C26 O27 C27 117.7(3) . . ?
C36A C31 C32A 116.7(3) . . ?
C36A C31 C37 120.2(3) . . ?
C32A C31 C37 123.1(3) . . ?
F32 C32A C33 116.1(4) . . ?
F32 C32A C31 121.9(3) . . ?
C33 C32A C31 121.9(4) . . ?
C34 C33 C32A 120.2(4) . . ?
C34 C33 H33 119.9 . . ?
C32A C33 H33 119.9 . . ?
C33 C34 C35 119.4(3) . . ?
C33 C34 H34 120.3 . . ?
C35 C34 H34 120.3 . . ?
C36A C35 C34 119.3(4) . . ?
C36A C35 H35 120.4 . . ?
C34 C35 H35 120.4 . . ?
C35 C36A C31 122.4(4) . . ?
C35 C36A H36 118.8 . . ?
C31 C36A H36 118.8 . . ?
O38 C37 O37 125.1(3) . . ?
O38 C37 C31 117.2(3) . . ?
O37 C37 C31 117.7(3) . . ?
C37 O37 Cu1 123.2(2) . 2_666 ?
C37 O38 Cu1 123.2(2) . . ?
C42A C41 C46A 115.8(4) . . ?
C42A C41 C47 123.6(3) . . ?
C46A C41 C47 120.6(4) . . ?
F42 C42A C43 115.5(4) . . ?
F42 C42A C41 121.7(4) . . ?
C43 C42A C41 122.6(4) . . ?
C44 C43 C42A 120.2(4) . . ?
C44 C43 H43 119.9 . . ?
C42A C43 H43 119.9 . . ?
C43 C44 C45 119.5(4) . . ?
C43 C44 H44 120.3 . . ?
C45 C44 H44 120.3 . . ?
C44 C45 C46A 119.3(5) . . ?
C44 C45 H45 120.3 . . ?
C46A C45 H45 120.3 . . ?
C45 C46A C41 122.5(4) . . ?
C45 C46A H46 118.7 . . ?
C41 C46A H46 118.7 . . ?
O48 C47 O47 125.8(3) . . ?
O48 C47 C41 116.6(3) . . ?
O47 C47 C41 117.6(3) . . ?
C47 O47 Cu1 122.8(2) . 2_666 ?
C47 O48 Cu1 122.7(2) . . ?

loop_
_geom_bond_atom_site_label_1
_geom_bond_atom_site_label_2
_geom_bond_distance
_geom_bond_site_symmetry_2
_geom_bond_publ_flag
Cu1 O37 1.956(2) 2_666 ?
Cu1 O38 1.959(2) . ?
Cu1 O48 1.961(3) . ?
Cu1 O47 1.994(3) 2_666 ?
Cu1 N11 2.149(3) . ?
Cu1 Cu1 2.6252(8) 2_666 ?
N11 C12 1.324(4) . ?
N11 C16 1.338(5) . ?
C12 C13 1.390(5) . ?
C12 H12 0.9500 . ?
C13 C14 1.370(6) . ?
C13 C24 1.480(5) . ?
C14 C15 1.387(6) . ?
C14 H14 0.9500 . ?
C15 C16 1.378(6) . ?
C15 H15 0.9500 . ?
C16 H16 0.9500 . ?
N21 C26 1.318(5) . ?
N21 C22 1.355(5) . ?
C22 N23 1.336(5) . ?
C22 N22 1.341(5) . ?
N22 H22A 0.8800 . ?
N22 H22B 0.8800 . ?
N23 C24 1.349(5) . ?
C24 C25 1.371(5) . ?
C25 C26 1.401(5) . ?
C25 H25 0.9500 . ?
C26 O27 1.328(5) . ?
C27 O27 1.428(4) . ?
C27 H27A 0.9800 . ?
C27 H27B 0.9800 . ?
C27 H27C 0.9800 . ?
C31 C36A 1.378(5) . ?
C31 C32A 1.395(5) . ?
C31 C37 1.486(4) . ?
C32A F32 1.312(5) . ?
C32A C33 1.375(5) . ?
C33 C34 1.365(7) . ?
C33 H33 0.9500 . ?
C34 C35 1.400(6) . ?
C34 H34 0.9500 . ?
C35 C36A 1.377(5) . ?
C35 H35 0.9500 . ?
C36A H36 0.9500 . ?
C37 O38 1.250(4) . ?
C37 O37 1.265(4) . ?
O37 Cu1 1.956(2) 2_666 ?
C41 C42A 1.378(5) . ?
C41 C46A 1.390(6) . ?
C41 C47 1.494(5) . ?
C42A F42 1.315(5) . ?
C42A C43 1.377(6) . ?
C43 C44 1.363(7) . ?
C43 H43 0.9500 . ?
C44 C45 1.377(7) . ?
C44 H44 0.9500 . ?
C45 C46A 1.384(6) . ?
C45 H45 0.9500 . ?
C46A H46 0.9500 . ?
C47 O48 1.252(4) . ?
C47 O47 1.254(4) . ?
O47 Cu1 1.994(3) 2_666 ?

loop_
_geom_hbond_atom_site_label_D
_geom_hbond_atom_site_label_H
_geom_hbond_atom_site_label_A
_geom_hbond_distance_DH
_geom_hbond_distance_HA
_geom_hbond_distance_DA
_geom_hbond_angle_DHA
_geom_hbond_site_symmetry_A
N22 H22A N23 0.88 2.52 3.253(5) 141.2 2_665

loop_
_geom_torsion_atom_site_label_1
_geom_torsion_atom_site_label_2
_geom_torsion_atom_site_label_3
_geom_torsion_atom_site_label_4
_geom_torsion
_geom_torsion_site_symmetry_1
_geom_torsion_site_symmetry_2
_geom_torsion_site_symmetry_3
_geom_torsion_site_symmetry_4
_geom_torsion_publ_flag
O37 Cu1 N11 C12 174.9(3) 2_666 . . . ?
O38 Cu1 N11 C12 -5.3(3) . . . . ?
O48 Cu1 N11 C12 84.6(3) . . . . ?
O47 Cu1 N11 C12 -95.0(3) 2_666 . . . ?
Cu1 Cu1 N11 C12 -110.7(12) 2_666 . . . ?
O37 Cu1 N11 C16 -15.5(3) 2_666 . . . ?
O38 Cu1 N11 C16 164.3(3) . . . . ?
O48 Cu1 N11 C16 -105.7(3) . . . . ?
O47 Cu1 N11 C16 74.6(3) 2_666 . . . ?
Cu1 Cu1 N11 C16 58.9(13) 2_666 . . . ?
C16 N11 C12 C13 -1.9(5) . . . . ?
Cu1 N11 C12 C13 168.1(3) . . . . ?
N11 C12 C13 C14 1.7(6) . . . . ?
N11 C12 C13 C24 -177.5(3) . . . . ?
C12 C13 C14 C15 -0.4(6) . . . . ?
C24 C13 C14 C15 178.9(4) . . . . ?
C13 C14 C15 C16 -0.7(7) . . . . ?
C12 N11 C16 C15 0.7(6) . . . . ?
Cu1 N11 C16 C15 -169.1(3) . . . . ?
C14 C15 C16 N11 0.6(7) . . . . ?
C26 N21 C22 N23 -2.2(6) . . . . ?
C26 N21 C22 N22 178.2(3) . . . . ?
N22 C22 N23 C24 -179.1(3) . . . . ?
N21 C22 N23 C24 1.4(5) . . . . ?
C22 N23 C24 C25 0.0(5) . . . . ?
C22 N23 C24 C13 179.1(3) . . . . ?
C14 C13 C24 N23 -150.5(4) . . . . ?
C12 C13 C24 N23 28.8(5) . . . . ?
C14 C13 C24 C25 28.6(6) . . . . ?
C12 C13 C24 C25 -152.2(4) . . . . ?
N23 C24 C25 C26 -0.3(6) . . . . ?
C13 C24 C25 C26 -179.3(3) . . . . ?
C22 N21 C26 O27 -177.3(3) . . . . ?
C22 N21 C26 C25 1.8(5) . . . . ?
C24 C25 C26 N21 -0.6(6) . . . . ?
C24 C25 C26 O27 178.5(3) . . . . ?
N21 C26 O27 C27 4.0(6) . . . . ?
C25 C26 O27 C27 -175.1(4) . . . . ?
C36A C31 C32A F32 -178.4(4) . . . . ?
C37 C31 C32A F32 1.2(6) . . . . ?
C36A C31 C32A C33 1.3(6) . . . . ?
C37 C31 C32A C33 -179.1(4) . . . . ?
F32 C32A C33 C34 -179.7(4) . . . . ?
C31 C32A C33 C34 0.6(6) . . . . ?
C32A C33 C34 C35 -1.9(7) . . . . ?
C33 C34 C35 C36A 1.3(6) . . . . ?
C34 C35 C36A C31 0.8(6) . . . . ?
C32A C31 C36A C35 -2.0(6) . . . . ?
C37 C31 C36A C35 178.4(3) . . . . ?
C36A C31 C37 O38 6.0(5) . . . . ?
C32A C31 C37 O38 -173.6(3) . . . . ?
C36A C31 C37 O37 -173.1(3) . . . . ?
C32A C31 C37 O37 7.3(5) . . . . ?
O38 C37 O37 Cu1 1.0(5) . . . 2_666 ?
C31 C37 O37 Cu1 180.0(2) . . . 2_666 ?
O37 C37 O38 Cu1 -1.8(5) . . . . ?
C31 C37 O38 Cu1 179.3(2) . . . . ?
O37 Cu1 O38 C37 4.0(7) 2_666 . . . ?
O48 Cu1 O38 C37 86.5(3) . . . . ?
O47 Cu1 O38 C37 -82.2(3) 2_666 . . . ?
N11 Cu1 O38 C37 -175.1(3) . . . . ?
Cu1 Cu1 O38 C37 1.3(3) 2_666 . . . ?
C46A C41 C42A F42 -175.2(4) . . . . ?
C47 C41 C42A F42 4.1(6) . . . . ?
C46A C41 C42A C43 -0.4(6) . . . . ?
C47 C41 C42A C43 178.9(4) . . . . ?
F42 C42A C43 C44 174.1(4) . . . . ?
C41 C42A C43 C44 -0.9(7) . . . . ?
C42A C43 C44 C45 1.2(8) . . . . ?
C43 C44 C45 C46A -0.2(8) . . . . ?
C44 C45 C46A C41 -1.2(8) . . . . ?
C42A C41 C46A C45 1.5(7) . . . . ?
C47 C41 C46A C45 -177.9(4) . . . . ?
C42A C41 C47 O48 159.2(4) . . . . ?
C46A C41 C47 O48 -21.5(5) . . . . ?
C42A C41 C47 O47 -22.3(5) . . . . ?
C46A C41 C47 O47 157.0(4) . . . . ?
O48 C47 O47 Cu1 5.1(5) . . . 2_666 ?
C41 C47 O47 Cu1 -173.3(2) . . . 2_666 ?
O47 C47 O48 Cu1 -4.3(5) . . . . ?
C41 C47 O48 Cu1 174.1(2) . . . . ?
O37 Cu1 O48 C47 85.6(3) 2_666 . . . ?
O38 Cu1 O48 C47 -82.9(3) . . . . ?
O47 Cu1 O48 C47 -1.4(7) 2_666 . . . ?
N11 Cu1 O48 C47 -179.5(3) . . . . ?
Cu1 Cu1 O48 C47 1.5(3) 2_666 . . . ?
